data_1545761
loop_
_publ_author_name
'Kong, Duanyang'
'Han, Suna'
'Wang, Rui'
'Li, Meina'
'Zi, Guofu'
'Hou, Gouhua'

_publ_section_title
;
 Kinetic Resolution of 2-Substituted 1,2-Dihydroquinolines via Asymmetric
 Cu-Catalyzed Borylation Reaction
;
_journal_name_full 'Chem. Sci.'
_journal_paper_doi 10.1039/C7SC01556A
_journal_year 2017
_chemical_absolute_configuration ad
_chemical_formula_moiety 'C27 H30 B N O4'
_chemical_formula_sum 'C27 H30 B N O4'
_chemical_formula_weight 443.33
_space_group_crystal_system orthorhombic
_space_group_IT_number 19
_space_group_name_Hall 'P 2ac 2ab'
_space_group_name_H-M_alt 'P 21 21 21'
_symmetry_space_group_name_Hall 'P 2ac 2ab'
_symmetry_space_group_name_H-M 'P 21 21 21'
_atom_sites_solution_hydrogens geom
_audit_block_doi 10.5517/ccdc.csd.cc1nsd72
_audit_creation_date 2017-03-24
_audit_creation_method
;
Olex2 1.2
(compiled 2015.09.30 svn.r3233 for OlexSys, GUI svn.r5103)
;
_audit_update_record
;
2017-04-07 deposited with the CCDC.
2017-04-18 downloaded from the CCDC.
;
_cell_angle_alpha 90
_cell_angle_beta 90
_cell_angle_gamma 90
_cell_formula_units_Z 4
_cell_length_a 8.52078(10)
_cell_length_b 15.6118(2)
_cell_length_c 17.5200(2)
_cell_measurement_reflns_used 7541
_cell_measurement_temperature 100.01(10)
_cell_measurement_theta_max 73.1500
_cell_measurement_theta_min 5.0400
_cell_volume 2330.59(5)
_computing_cell_refinement 'CrysAlisPro 1.171.38.46 (Rigaku OD, 2015)'
_computing_data_collection 'CrysAlisPro 1.171.38.46 (Rigaku OD, 2015)'
_computing_data_reduction 'CrysAlisPro 1.171.38.46 (Rigaku OD, 2015)'
_computing_molecular_graphics 'Olex2 (Dolomanov et al., 2009)'
_computing_publication_material 'Olex2 (Dolomanov et al., 2009)'
_computing_structure_refinement 'ShelXL (Sheldrick, 2015)'
_computing_structure_solution 'ShelXT (Sheldrick, 2015)'
_diffrn_ambient_environment N~2~
_diffrn_ambient_temperature 100.01(10)
_diffrn_detector 'CCD plate'
_diffrn_detector_area_resol_mean 5.3127
_diffrn_detector_type AtlasS2
_diffrn_measured_fraction_theta_full 1.000
_diffrn_measured_fraction_theta_max 0.985
_diffrn_measurement_details
;
List of Runs (angles in degrees, time in seconds):

  # Type    Start    End  Width  t~exp~   \w     \q     \k     \f   Frames
#--------------------------------------------------------------------------
  1  \w    -62.00  32.00   1.00    1.00    --  -41.49  57.00 -90.00   94
  2  \w    -22.00   5.00   1.00    1.00    --   41.49 -48.00-127.00   27
  3  \w     42.00  68.00   1.00    1.00    --   41.49 -48.00-127.00   26
  4  \w    121.00 175.00   1.00    1.00    --  107.52  30.00-180.00   54
  5  \w     86.00 173.00   1.00    1.00    --  107.52  61.00-150.00   87
  6  \w     75.00 159.00   1.00    1.00    --  107.52  77.00 -60.00   84
  7  \w     97.00 154.00   1.00    1.00    --  107.52 125.00  60.00   57
  8  \w     42.00 137.00   1.00    1.00    --  107.52 -61.00  60.00   95
  9  \w     27.00  98.00   1.00    1.00    --  107.52 -94.00  60.00   71
 10  \w     24.00  51.00   1.00    1.00    --   41.49-125.00  90.00   27
 11  \w    -60.00  13.00   1.00    1.00    --  -41.49  37.00-180.00   73
;
_diffrn_measurement_device 'four-circle diffractometer'
_diffrn_measurement_device_type 'SuperNova, Dual, Cu at zero, AtlasS2'
_diffrn_measurement_method '\w scans'
_diffrn_orient_matrix_type 'CrysAlisPro convention (1999,Acta A55,543-557)'
_diffrn_orient_matrix_UB_11 -0.1128988000
_diffrn_orient_matrix_UB_12 -0.0689633000
_diffrn_orient_matrix_UB_13 0.0307967000
_diffrn_orient_matrix_UB_21 -0.1375990000
_diffrn_orient_matrix_UB_22 0.0439150000
_diffrn_orient_matrix_UB_23 -0.0412120000
_diffrn_orient_matrix_UB_31 0.0310731000
_diffrn_orient_matrix_UB_32 -0.0554650000
_diffrn_orient_matrix_UB_33 -0.0712547000
_diffrn_radiation_monochromator mirror
_diffrn_radiation_probe x-ray
_diffrn_radiation_type CuK\a
_diffrn_radiation_wavelength 1.54184
_diffrn_reflns_av_R_equivalents 0.0186
_diffrn_reflns_av_unetI/netI 0.0236
_diffrn_reflns_Laue_measured_fraction_full 1.000
_diffrn_reflns_Laue_measured_fraction_max 0.985
_diffrn_reflns_limit_h_max 7
_diffrn_reflns_limit_h_min -10
_diffrn_reflns_limit_k_max 18
_diffrn_reflns_limit_k_min -18
_diffrn_reflns_limit_l_max 16
_diffrn_reflns_limit_l_min -21
_diffrn_reflns_number 9699
_diffrn_reflns_point_group_measured_fraction_full 0.962
_diffrn_reflns_point_group_measured_fraction_max 0.936
_diffrn_reflns_theta_full 67.684
_diffrn_reflns_theta_max 73.363
_diffrn_reflns_theta_min 3.792
_diffrn_source 'micro-focus sealed X-ray tube'
_diffrn_source_type 'SuperNova (Cu) X-ray Source'
_exptl_absorpt_coefficient_mu 0.665
_exptl_absorpt_correction_T_max 1.00000
_exptl_absorpt_correction_T_min 0.67732
_exptl_absorpt_correction_type multi-scan
_exptl_absorpt_process_details
;
CrysAlisPro 1.171.38.46 (Rigaku Oxford Diffraction, 2015)
Empirical absorption correction using spherical harmonics,
 implemented in SCALE3 ABSPACK scaling algorithm.
;
_exptl_crystal_colour 'clear light colourless'
_exptl_crystal_density_diffrn 1.263
_exptl_crystal_description block
_exptl_crystal_F_000 944
_exptl_crystal_size_max 0.3
_exptl_crystal_size_mid 0.25
_exptl_crystal_size_min 0.2
_refine_diff_density_max 0.329
_refine_diff_density_min -0.290
_refine_diff_density_rms 0.045
_refine_ls_abs_structure_details
;
 Flack x determined using 1678 quotients [(I+)-(I-)]/[(I+)+(I-)]
 (Parsons, Flack and Wagner, Acta Cryst. B69 (2013) 249-259).
;
_refine_ls_abs_structure_Flack -0.03(7)
_refine_ls_extinction_method none
_refine_ls_goodness_of_fit_ref 1.062
_refine_ls_hydrogen_treatment constr
_refine_ls_matrix_type full
_refine_ls_number_parameters 303
_refine_ls_number_reflns 4390
_refine_ls_number_restraints 0
_refine_ls_restrained_S_all 1.062
_refine_ls_R_factor_all 0.0324
_refine_ls_R_factor_gt 0.0316
_refine_ls_shift/su_max 0.000
_refine_ls_shift/su_mean 0.000
_refine_ls_structure_factor_coef Fsqd
_refine_ls_weighting_details 'w=1/[\s^2^(Fo^2^)+(0.0406P)^2^+0.5597P] where P=(Fo^2^+2Fc^2^)/3'
_refine_ls_weighting_scheme calc
_refine_ls_wR_factor_gt 0.0795
_refine_ls_wR_factor_ref 0.0802
_reflns_Friedel_coverage 0.670
_reflns_Friedel_fraction_full 0.911
_reflns_Friedel_fraction_max 0.872
_reflns_number_gt 4277
_reflns_number_total 4390
_reflns_threshold_expression 'I > 2\s(I)'
_cod_data_source_file c7sc01556a2.cif
_cod_data_source_block 2a
_cod_original_cell_volume 2330.58(5)
_cod_database_code 1545761
_chemical_oxdiff_formula C1H1N1B1O1
_shelx_space_group_comment
;
The symmetry employed for this shelxl refinement is uniquely defined
by the following loop, which should always be used as a source of
symmetry information in preference to the above space-group names.
They are only intended as comments.
;
_reflns_odcompleteness_completeness 99.92
_reflns_odcompleteness_iscentric 1
_reflns_odcompleteness_theta 67.13
_olex2_refinement_description
;
1. Fixed Uiso
 At 1.2 times of:
  All C(H) groups, All C(H,H) groups
 At 1.5 times of:
  All C(H,H,H) groups
2.a Ternary CH refined with riding coordinates:
 C7(H7), C17(H17)
2.b Secondary CH2 refined with riding coordinates:
 C8(H8A,H8B)
2.c Aromatic/amide H refined with riding coordinates:
 C10(H10), C11(H11), C12(H12), C13(H13), C19(H19), C20(H20), C21(H21),
 C23(H23), C24(H24), C25(H25), C26(H26)
2.d Idealised Me refined as rotating group:
 C1(H1A,H1B,H1C), C3(H3A,H3B,H3C), C5(H5A,H5B,H5C), C6(H6A,H6B,H6C), C16(H16A,
 H16B,H16C)
;
_shelx_shelxl_version_number 2014/7
_olex2_submission_special_instructions 'No special instructions were received'
_oxdiff_exptl_absorpt_empirical_details
;
Empirical correction (ABSPACK) includes:
- Absorption correction using spherical harmonics
- Frame scaling
;
_oxdiff_exptl_absorpt_empirical_full_max 1.546
_oxdiff_exptl_absorpt_empirical_full_min 0.673

loop_
_space_group_symop_operation_xyz
'x, y, z'
'-x+1/2, -y, z+1/2'
'-x, y+1/2, -z+1/2'
'x+1/2, -y+1/2, -z'

loop_
_atom_site_label
_atom_site_type_symbol
_atom_site_fract_x
_atom_site_fract_y
_atom_site_fract_z
_atom_site_U_iso_or_equiv
_atom_site_adp_type
_atom_site_occupancy
_atom_site_site_symmetry_order
_atom_site_calc_flag
_atom_site_refinement_flags_posn
O1 O 0.66759(17) 0.69340(9) 0.67728(9) 0.0293(3) Uani 1 1 d .
O2 O 0.8087(2) 0.62441(10) 0.58670(9) 0.0344(4) Uani 1 1 d .
O3 O 1.02071(15) 0.46444(10) 0.71789(7) 0.0236(3) Uani 1 1 d .
O4 O 0.95049(15) 0.42570(9) 0.59854(7) 0.0197(3) Uani 1 1 d .
N1 N 0.76032(17) 0.45509(10) 0.68311(9) 0.0157(3) Uani 1 1 d .
C1 C 0.9005(3) 0.73055(17) 0.74508(12) 0.0345(5) Uani 1 1 d .
H1A H 0.8377 0.7506 0.7869 0.052 Uiso 1 1 calc GR
H1B H 0.9972 0.7620 0.7435 0.052 Uiso 1 1 calc GR
H1C H 0.9225 0.6707 0.7518 0.052 Uiso 1 1 calc GR
C2 C 0.8122(2) 0.74362(12) 0.67115(11) 0.0195(4) Uani 1 1 d .
C3 C 0.7636(3) 0.83647(14) 0.66265(15) 0.0352(5) Uani 1 1 d .
H3A H 0.6946 0.8422 0.6196 0.053 Uiso 1 1 calc GR
H3B H 0.8551 0.8713 0.6549 0.053 Uiso 1 1 calc GR
H3C H 0.7103 0.8548 0.7081 0.053 Uiso 1 1 calc GR
C4 C 0.8968(2) 0.70307(12) 0.59996(11) 0.0213(4) Uani 1 1 d .
C5 C 0.8886(4) 0.75590(18) 0.52800(13) 0.0431(6) Uani 1 1 d .
H5A H 0.9314 0.7237 0.4862 0.065 Uiso 1 1 calc GR
H5B H 0.9481 0.8076 0.5347 0.065 Uiso 1 1 calc GR
H5C H 0.7812 0.7701 0.5173 0.065 Uiso 1 1 calc GR
C6 C 1.0662(3) 0.67650(18) 0.61386(15) 0.0400(6) Uani 1 1 d .
H6A H 1.0707 0.6383 0.6567 0.060 Uiso 1 1 calc GR
H6B H 1.1284 0.7264 0.6243 0.060 Uiso 1 1 calc GR
H6C H 1.1062 0.6481 0.5693 0.060 Uiso 1 1 calc GR
C7 C 0.5572(2) 0.54771(11) 0.63095(10) 0.0166(4) Uani 1 1 d .
H7 H 0.4850 0.5556 0.5880 0.020 Uiso 1 1 calc R
C8 C 0.4610(2) 0.54129(12) 0.70476(10) 0.0188(4) Uani 1 1 d .
H8A H 0.4217 0.5976 0.7182 0.023 Uiso 1 1 calc R
H8B H 0.3714 0.5042 0.6962 0.023 Uiso 1 1 calc R
C9 C 0.5569(2) 0.50649(11) 0.77030(10) 0.0172(4) Uani 1 1 d .
C10 C 0.4982(2) 0.51175(13) 0.84480(11) 0.0215(4) Uani 1 1 d .
H10 H 0.4050 0.5412 0.8534 0.026 Uiso 1 1 calc R
C11 C 0.5745(2) 0.47456(13) 0.90586(11) 0.0239(4) Uani 1 1 d .
H11 H 0.5338 0.4795 0.9549 0.029 Uiso 1 1 calc R
C12 C 0.7130(2) 0.42967(13) 0.89320(11) 0.0228(4) Uani 1 1 d .
H12 H 0.7638 0.4029 0.9337 0.027 Uiso 1 1 calc R
C13 C 0.7751(2) 0.42476(13) 0.82055(11) 0.0203(4) Uani 1 1 d .
H13 H 0.8680 0.3949 0.8124 0.024 Uiso 1 1 calc R
C14 C 0.6995(2) 0.46433(12) 0.75899(10) 0.0165(4) Uani 1 1 d .
C15 C 0.9195(2) 0.44999(12) 0.67091(10) 0.0162(4) Uani 1 1 d .
C16 C 1.1148(2) 0.41827(16) 0.58035(12) 0.0266(5) Uani 1 1 d .
H16A H 1.1263 0.3960 0.5296 0.040 Uiso 1 1 calc GR
H16B H 1.1643 0.3802 0.6160 0.040 Uiso 1 1 calc GR
H16C H 1.1633 0.4737 0.5833 0.040 Uiso 1 1 calc GR
C17 C 0.6516(2) 0.46416(12) 0.61813(10) 0.0148(3) Uani 1 1 d .
H17 H 0.7162 0.4730 0.5725 0.018 Uiso 1 1 calc R
C18 C 0.5540(2) 0.38411(11) 0.60405(10) 0.0150(3) Uani 1 1 d .
C19 C 0.5344(2) 0.32167(12) 0.65886(10) 0.0177(4) Uani 1 1 d .
H19 H 0.5763 0.3303 0.7073 0.021 Uiso 1 1 calc R
C20 C 0.4525(2) 0.24502(12) 0.64349(11) 0.0201(4) Uani 1 1 d .
H20 H 0.4415 0.2040 0.6816 0.024 Uiso 1 1 calc R
C21 C 0.3893(2) 0.23085(12) 0.57295(11) 0.0202(4) Uani 1 1 d .
H21 H 0.3357 0.1801 0.5632 0.024 Uiso 1 1 calc R
C22 C 0.4052(2) 0.29316(12) 0.51469(11) 0.0174(4) Uani 1 1 d .
C23 C 0.3386(2) 0.27997(13) 0.44140(11) 0.0206(4) Uani 1 1 d .
H23 H 0.2841 0.2295 0.4315 0.025 Uiso 1 1 calc R
C24 C 0.3529(2) 0.33989(13) 0.38528(11) 0.0210(4) Uani 1 1 d .
H24 H 0.3064 0.3307 0.3380 0.025 Uiso 1 1 calc R
C25 C 0.4381(2) 0.41593(13) 0.39877(11) 0.0201(4) Uani 1 1 d .
H25 H 0.4502 0.4560 0.3599 0.024 Uiso 1 1 calc R
C26 C 0.5031(2) 0.43082(12) 0.46907(10) 0.0178(4) Uani 1 1 d .
H26 H 0.5584 0.4813 0.4773 0.021 Uiso 1 1 calc R
C27 C 0.4879(2) 0.37092(12) 0.52984(10) 0.0151(3) Uani 1 1 d .
B1 B 0.6785(2) 0.62448(14) 0.63153(11) 0.0172(4) Uani 1 1 d .

loop_
_atom_site_aniso_label
_atom_site_aniso_U_11
_atom_site_aniso_U_22
_atom_site_aniso_U_33
_atom_site_aniso_U_23
_atom_site_aniso_U_13
_atom_site_aniso_U_12
O1 0.0235(7) 0.0239(7) 0.0404(8) -0.0144(7) 0.0094(7) -0.0084(6)
O2 0.0404(9) 0.0301(8) 0.0326(8) -0.0153(7) 0.0175(7) -0.0189(7)
O3 0.0154(6) 0.0361(8) 0.0192(6) 0.0024(6) -0.0025(5) -0.0001(6)
O4 0.0154(6) 0.0251(7) 0.0186(6) -0.0032(5) 0.0028(5) 0.0027(5)
N1 0.0137(7) 0.0201(8) 0.0133(7) -0.0015(6) -0.0004(6) 0.0004(6)
C1 0.0340(12) 0.0450(14) 0.0245(10) -0.0050(10) -0.0052(9) 0.0018(11)
C2 0.0173(8) 0.0168(9) 0.0244(9) -0.0029(8) -0.0022(8) -0.0023(7)
C3 0.0365(12) 0.0200(11) 0.0490(14) -0.0061(11) -0.0054(11) 0.0058(9)
C4 0.0248(9) 0.0170(9) 0.0220(9) -0.0010(8) 0.0011(8) -0.0050(8)
C5 0.0589(16) 0.0433(14) 0.0270(11) 0.0101(11) 0.0016(11) -0.0035(13)
C6 0.0323(12) 0.0468(14) 0.0409(13) -0.0039(12) 0.0080(10) 0.0086(11)
C7 0.0161(8) 0.0153(8) 0.0183(8) -0.0008(7) -0.0026(7) 0.0018(7)
C8 0.0157(8) 0.0186(8) 0.0222(9) -0.0033(7) 0.0008(7) 0.0007(8)
C9 0.0180(8) 0.0137(8) 0.0199(9) -0.0029(7) 0.0017(7) -0.0031(7)
C10 0.0225(9) 0.0182(9) 0.0238(10) -0.0053(7) 0.0071(8) -0.0027(7)
C11 0.0298(10) 0.0245(10) 0.0175(9) -0.0040(8) 0.0057(8) -0.0069(8)
C12 0.0273(9) 0.0253(10) 0.0158(9) 0.0015(8) -0.0036(8) -0.0068(8)
C13 0.0187(8) 0.0231(9) 0.0190(9) -0.0011(8) -0.0003(8) -0.0012(8)
C14 0.0180(8) 0.0173(9) 0.0141(8) -0.0028(7) 0.0005(7) -0.0026(7)
C15 0.0153(8) 0.0165(8) 0.0169(8) 0.0007(7) 0.0011(7) 0.0022(7)
C16 0.0168(9) 0.0396(12) 0.0233(10) 0.0033(9) 0.0047(8) 0.0097(9)
C17 0.0150(8) 0.0172(8) 0.0124(8) -0.0011(7) -0.0004(6) 0.0004(7)
C18 0.0127(7) 0.0150(8) 0.0174(8) -0.0020(7) 0.0028(7) 0.0034(7)
C19 0.0190(8) 0.0180(9) 0.0162(8) -0.0007(7) 0.0018(7) 0.0025(7)
C20 0.0211(9) 0.0167(8) 0.0224(9) 0.0027(7) 0.0048(8) 0.0017(8)
C21 0.0189(8) 0.0151(9) 0.0267(9) -0.0033(8) 0.0037(8) -0.0028(7)
C22 0.0137(8) 0.0177(9) 0.0209(9) -0.0032(7) 0.0025(7) 0.0009(7)
C23 0.0166(8) 0.0201(9) 0.0251(10) -0.0072(8) -0.0008(7) -0.0013(7)
C24 0.0178(9) 0.0268(10) 0.0183(9) -0.0059(8) -0.0028(7) 0.0016(8)
C25 0.0196(8) 0.0241(9) 0.0168(8) 0.0010(7) 0.0003(7) 0.0011(8)
C26 0.0157(8) 0.0191(8) 0.0186(9) -0.0019(7) 0.0009(7) -0.0014(7)
C27 0.0122(7) 0.0161(8) 0.0169(8) -0.0029(7) 0.0015(6) 0.0023(6)
B1 0.0193(10) 0.0175(10) 0.0147(9) 0.0005(8) -0.0035(8) 0.0021(8)

loop_
_atom_type_symbol
_atom_type_description
_atom_type_scat_dispersion_real
_atom_type_scat_dispersion_imag
_atom_type_scat_source
C C 0.0181 0.0091 'International Tables Vol C Tables 4.2.6.8 and 6.1.1.4'
H H 0.0000 0.0000 'International Tables Vol C Tables 4.2.6.8 and 6.1.1.4'
B B 0.0090 0.0039 'International Tables Vol C Tables 4.2.6.8 and 6.1.1.4'
N N 0.0311 0.0180 'International Tables Vol C Tables 4.2.6.8 and 6.1.1.4'
O O 0.0492 0.0322 'International Tables Vol C Tables 4.2.6.8 and 6.1.1.4'

loop_
_geom_angle_atom_site_label_1
_geom_angle_atom_site_label_2
_geom_angle_atom_site_label_3
_geom_angle
B1 O1 C2 109.05(15)
B1 O2 C4 109.10(16)
C15 O4 C16 114.88(15)
C14 N1 C17 118.62(14)
C15 N1 C14 120.41(15)
C15 N1 C17 120.34(15)
H1A C1 H1B 109.5
H1A C1 H1C 109.5
H1B C1 H1C 109.5
C2 C1 H1A 109.5
C2 C1 H1B 109.5
C2 C1 H1C 109.5
O1 C2 C1 106.47(17)
O1 C2 C3 106.83(16)
O1 C2 C4 103.19(14)
C1 C2 C3 110.45(18)
C1 C2 C4 113.39(16)
C3 C2 C4 115.61(18)
C2 C3 H3A 109.5
C2 C3 H3B 109.5
C2 C3 H3C 109.5
H3A C3 H3B 109.5
H3A C3 H3C 109.5
H3B C3 H3C 109.5
O2 C4 C2 103.27(15)
O2 C4 C5 107.69(18)
O2 C4 C6 106.50(18)
C5 C4 C2 114.93(18)
C5 C4 C6 109.1(2)
C6 C4 C2 114.67(18)
C4 C5 H5A 109.5
C4 C5 H5B 109.5
C4 C5 H5C 109.5
H5A C5 H5B 109.5
H5A C5 H5C 109.5
H5B C5 H5C 109.5
C4 C6 H6A 109.5
C4 C6 H6B 109.5
C4 C6 H6C 109.5
H6A C6 H6B 109.5
H6A C6 H6C 109.5
H6B C6 H6C 109.5
C8 C7 H7 108.7
C8 C7 C17 110.17(15)
C8 C7 B1 113.14(15)
C17 C7 H7 108.7
C17 C7 B1 107.40(15)
B1 C7 H7 108.7
C7 C8 H8A 109.2
C7 C8 H8B 109.2
H8A C8 H8B 107.9
C9 C8 C7 112.03(15)
C9 C8 H8A 109.2
C9 C8 H8B 109.2
C10 C9 C8 119.62(17)
C14 C9 C8 122.18(16)
C14 C9 C10 118.09(17)
C9 C10 H10 119.0
C11 C10 C9 121.99(18)
C11 C10 H10 119.0
C10 C11 H11 120.4
C10 C11 C12 119.22(18)
C12 C11 H11 120.4
C11 C12 H12 120.0
C13 C12 C11 120.02(19)
C13 C12 H12 120.0
C12 C13 H13 119.7
C12 C13 C14 120.63(18)
C14 C13 H13 119.7
C9 C14 N1 119.58(16)
C9 C14 C13 119.94(17)
C13 C14 N1 120.23(16)
O3 C15 O4 123.40(16)
O3 C15 N1 125.80(17)
O4 C15 N1 110.81(15)
O4 C16 H16A 109.5
O4 C16 H16B 109.5
O4 C16 H16C 109.5
H16A C16 H16B 109.5
H16A C16 H16C 109.5
H16B C16 H16C 109.5
N1 C17 C7 107.17(14)
N1 C17 H17 106.9
N1 C17 C18 112.94(15)
C7 C17 H17 106.9
C18 C17 C7 115.54(14)
C18 C17 H17 106.9
C19 C18 C17 122.29(16)
C19 C18 C27 118.90(16)
C27 C18 C17 118.71(15)
C18 C19 H19 119.1
C18 C19 C20 121.77(17)
C20 C19 H19 119.1
C19 C20 H20 119.8
C21 C20 C19 120.33(17)
C21 C20 H20 119.8
C20 C21 H21 119.9
C20 C21 C22 120.20(18)
C22 C21 H21 119.9
C21 C22 C23 120.94(17)
C21 C22 C27 119.79(17)
C23 C22 C27 119.26(17)
C22 C23 H23 119.4
C24 C23 C22 121.16(18)
C24 C23 H23 119.4
C23 C24 H24 119.9
C23 C24 C25 120.18(17)
C25 C24 H24 119.9
C24 C25 H25 120.0
C26 C25 C24 120.06(18)
C26 C25 H25 120.0
C25 C26 H26 119.2
C25 C26 C27 121.64(17)
C27 C26 H26 119.2
C22 C27 C18 119.01(16)
C26 C27 C18 123.32(16)
C26 C27 C22 117.65(16)
O1 B1 O2 113.67(18)
O1 B1 C7 124.36(17)
O2 B1 C7 121.92(17)

loop_
_geom_bond_atom_site_label_1
_geom_bond_atom_site_label_2
_geom_bond_distance
O1 C2 1.464(2)
O1 B1 1.345(3)
O2 C4 1.458(2)
O2 B1 1.359(3)
O3 C15 1.213(2)
O4 C15 1.350(2)
O4 C16 1.441(2)
N1 C14 1.434(2)
N1 C15 1.375(2)
N1 C17 1.474(2)
C1 H1A 0.9600
C1 H1B 0.9600
C1 H1C 0.9600
C1 C2 1.512(3)
C2 C3 1.515(3)
C2 C4 1.574(3)
C3 H3A 0.9600
C3 H3B 0.9600
C3 H3C 0.9600
C4 C5 1.508(3)
C4 C6 1.521(3)
C5 H5A 0.9600
C5 H5B 0.9600
C5 H5C 0.9600
C6 H6A 0.9600
C6 H6B 0.9600
C6 H6C 0.9600
C7 H7 0.9800
C7 C8 1.534(3)
C7 C17 1.549(2)
C7 B1 1.583(3)
C8 H8A 0.9700
C8 H8B 0.9700
C8 C9 1.511(3)
C9 C10 1.400(3)
C9 C14 1.396(3)
C10 H10 0.9300
C10 C11 1.380(3)
C11 H11 0.9300
C11 C12 1.390(3)
C12 H12 0.9300
C12 C13 1.381(3)
C13 H13 0.9300
C13 C14 1.400(3)
C16 H16A 0.9600
C16 H16B 0.9600
C16 H16C 0.9600
C17 H17 0.9800
C17 C18 1.521(2)
C18 C19 1.379(3)
C18 C27 1.432(2)
C19 H19 0.9300
C19 C20 1.411(3)
C20 H20 0.9300
C20 C21 1.366(3)
C21 H21 0.9300
C21 C22 1.417(3)
C22 C23 1.419(3)
C22 C27 1.429(3)
C23 H23 0.9300
C23 C24 1.363(3)
C24 H24 0.9300
C24 C25 1.411(3)
C25 H25 0.9300
C25 C26 1.370(3)
C26 H26 0.9300
C26 C27 1.423(3)

loop_
_geom_torsion_atom_site_label_1
_geom_torsion_atom_site_label_2
_geom_torsion_atom_site_label_3
_geom_torsion_atom_site_label_4
_geom_torsion
O1 C2 C4 O2 -12.62(19)
O1 C2 C4 C5 104.4(2)
O1 C2 C4 C6 -128.05(18)
N1 C17 C18 C19 18.6(2)
N1 C17 C18 C27 -157.68(14)
C1 C2 C4 O2 102.13(19)
C1 C2 C4 C5 -140.9(2)
C1 C2 C4 C6 -13.3(3)
C2 O1 B1 O2 -6.7(2)
C2 O1 B1 C7 170.81(17)
C3 C2 C4 O2 -128.85(18)
C3 C2 C4 C5 -11.9(3)
C3 C2 C4 C6 115.7(2)
C4 O2 B1 O1 -2.3(2)
C4 O2 B1 C7 -179.90(17)
C7 C8 C9 C10 167.67(16)
C7 C8 C9 C14 -16.2(2)
C7 C17 C18 C19 -105.3(2)
C7 C17 C18 C27 78.43(19)
C8 C7 C17 N1 -61.84(18)
C8 C7 C17 C18 65.02(19)
C8 C7 B1 O1 -21.0(3)
C8 C7 B1 O2 156.38(18)
C8 C9 C10 C11 174.35(17)
C8 C9 C14 N1 1.6(3)
C8 C9 C14 C13 -172.72(18)
C9 C10 C11 C12 -0.7(3)
C10 C9 C14 N1 177.80(17)
C10 C9 C14 C13 3.5(3)
C10 C11 C12 C13 1.9(3)
C11 C12 C13 C14 -0.3(3)
C12 C13 C14 N1 -176.69(17)
C12 C13 C14 C9 -2.4(3)
C14 N1 C15 O3 -11.0(3)
C14 N1 C15 O4 168.55(16)
C14 N1 C17 C7 49.2(2)
C14 N1 C17 C18 -79.21(19)
C14 C9 C10 C11 -2.0(3)
C15 N1 C14 C9 151.28(17)
C15 N1 C14 C13 -34.5(3)
C15 N1 C17 C7 -121.80(18)
C15 N1 C17 C18 109.83(18)
C16 O4 C15 O3 -0.2(3)
C16 O4 C15 N1 -179.80(17)
C17 N1 C14 C9 -19.7(2)
C17 N1 C14 C13 154.59(17)
C17 N1 C15 O3 159.80(18)
C17 N1 C15 O4 -20.7(2)
C17 C7 C8 C9 46.1(2)
C17 C7 B1 O1 -142.78(19)
C17 C7 B1 O2 34.6(2)
C17 C18 C19 C20 -175.63(16)
C17 C18 C27 C22 175.77(15)
C17 C18 C27 C26 -2.8(2)
C18 C19 C20 C21 -0.2(3)
C19 C18 C27 C22 -0.6(2)
C19 C18 C27 C26 -179.21(17)
C19 C20 C21 C22 -0.2(3)
C20 C21 C22 C23 -179.19(17)
C20 C21 C22 C27 0.1(3)
C21 C22 C23 C24 179.69(18)
C21 C22 C27 C18 0.3(2)
C21 C22 C27 C26 178.91(16)
C22 C23 C24 C25 1.4(3)
C23 C22 C27 C18 179.60(16)
C23 C22 C27 C26 -1.7(2)
C23 C24 C25 C26 -1.8(3)
C24 C25 C26 C27 0.4(3)
C25 C26 C27 C18 179.99(17)
C25 C26 C27 C22 1.4(3)
C27 C18 C19 C20 0.6(3)
C27 C22 C23 C24 0.4(3)
B1 O1 C2 C1 -107.70(19)
B1 O1 C2 C3 134.26(18)
B1 O1 C2 C4 11.9(2)
B1 O2 C4 C2 9.4(2)
B1 O2 C4 C5 -112.6(2)
B1 O2 C4 C6 130.56(19)
B1 C7 C8 C9 -74.1(2)
B1 C7 C17 N1 61.80(17)
B1 C7 C17 C18 -171.35(15)
